data_4066237
loop_
_publ_author_name
'Pinkas, Ji\<r\'i'
'Luke\<sov\'a, Lenka'
'Gyepes, R\'obert'
'C\'isa\<rov\'a, Ivana'
'Kubi\<sta, Ji\<r\'i'
'Hor\'a\<cek, Michal'
'Mach, Karel'

_publ_section_title
;
 Reduction-Induced Exclusive Activation of
 theansa-1,2-Bis(dimethylsilylene)ethane Chain inansa-Permethyltitanocene
 Compounds&#x00A7;
;
_journal_issue 21
_journal_name_full Organometallics
_journal_page_first 5199
_journal_paper_doi 10.1021/om1003623
_journal_volume 29
_journal_year 2010
_chemical_formula_moiety 'C24 H40 Cl Si2 Ti'
_chemical_formula_sum 'C24 H40 Cl Si2 Ti'
_chemical_formula_weight 468.09
_chemical_name_systematic
; 
 ? 
;
_space_group_IT_number 2
_symmetry_cell_setting triclinic
_symmetry_space_group_name_Hall '-P 1'
_symmetry_space_group_name_H-M 'P -1'
_atom_sites_solution_hydrogens geom
_atom_sites_solution_primary direct
_atom_sites_solution_secondary difmap
_audit_creation_method SHELXL-97
_cell_angle_alpha 84.7673(18)
_cell_angle_beta 78.7793(16)
_cell_angle_gamma 68.0239(17)
_cell_formula_units_Z 2
_cell_length_a 8.6462(3)
_cell_length_b 9.6866(2)
_cell_length_c 16.5030(5)
_cell_measurement_reflns_used 5378
_cell_measurement_temperature 150(1)
_cell_measurement_theta_max 27.48
_cell_measurement_theta_min 1.00
_cell_volume 1256.98(7)
_computing_cell_refinement 'HKL Scalepack (Otwinowski & Minor, 1997)'
_computing_data_collection 'Collect (Nonius BV, 1997-2000)'
_computing_data_reduction 'HKL Denzo and Scalepack (Otwinowski & Minor, 1997)'
_computing_molecular_graphics 'PLATON (Spek, 2001)'
_computing_structure_refinement 'SHELXL-97 (Sheldrick, 1997)'
_computing_structure_solution 'SIR97 (Altomare et al., 1994)'
_diffrn_ambient_temperature 150(1)
_diffrn_detector_area_resol_mean 9.091
_diffrn_measured_fraction_theta_full 0.994
_diffrn_measured_fraction_theta_max 0.994
_diffrn_measurement_device_type KappaCCD
_diffrn_measurement_method '\w and \p scans to fill the Ewald sphere'
_diffrn_radiation_monochromator 'horizontally mounted graphite crystal'
_diffrn_radiation_source 'fine-focus sealed tube'
_diffrn_radiation_type MoK\a
_diffrn_radiation_wavelength 0.71073
_diffrn_reflns_av_R_equivalents 0.0000
_diffrn_reflns_av_sigmaI/netI 0.0424
_diffrn_reflns_limit_h_max 11
_diffrn_reflns_limit_h_min -11
_diffrn_reflns_limit_k_max 12
_diffrn_reflns_limit_k_min -12
_diffrn_reflns_limit_l_max 21
_diffrn_reflns_limit_l_min -21
_diffrn_reflns_number 21093
_diffrn_reflns_theta_full 27.53
_diffrn_reflns_theta_max 27.53
_diffrn_reflns_theta_min 1.26
_exptl_absorpt_coefficient_mu 0.550
_exptl_absorpt_correction_type none
_exptl_crystal_colour black
_exptl_crystal_density_diffrn 1.237
_exptl_crystal_density_method 'not measured'
_exptl_crystal_description cube
_exptl_crystal_F_000 502
_exptl_crystal_size_max 0.20
_exptl_crystal_size_mid 0.20
_exptl_crystal_size_min 0.18
_refine_diff_density_max 0.348
_refine_diff_density_min -0.600
_refine_diff_density_rms 0.064
_refine_ls_extinction_method none
_refine_ls_goodness_of_fit_ref 1.030
_refine_ls_hydrogen_treatment constr
_refine_ls_matrix_type full
_refine_ls_number_parameters 265
_refine_ls_number_reflns 5774
_refine_ls_number_restraints 0
_refine_ls_restrained_S_all 1.030
_refine_ls_R_factor_all 0.0565
_refine_ls_R_factor_gt 0.0398
_refine_ls_shift/su_max 0.003
_refine_ls_shift/su_mean 0.000
_refine_ls_structure_factor_coef Fsqd
_refine_ls_weighting_details 'calc w=1/[\s^2^(Fo^2^)+(0.0434P)^2^+0.9005P] where P=(Fo^2^+2Fc^2^)/3'
_refine_ls_weighting_scheme calc
_refine_ls_wR_factor_gt 0.0939
_refine_ls_wR_factor_ref 0.1023
_reflns_number_gt 4590
_reflns_number_total 5774
_reflns_threshold_expression >2sigma(I)
_cod_data_source_file om1003623_si_001.cif
_cod_data_source_block ansll8b
_cod_original_cell_volume 1256.98(6)
_cod_original_sg_symbol_H-M P-1
_cod_database_code 4066237

loop_
_symmetry_equiv_pos_as_xyz
'x, y, z'
'-x, -y, -z'

loop_
_atom_site_label
_atom_site_type_symbol
_atom_site_fract_x
_atom_site_fract_y
_atom_site_fract_z
_atom_site_U_iso_or_equiv
_atom_site_adp_type
_atom_site_occupancy
_atom_site_symmetry_multiplicity
_atom_site_calc_flag
_atom_site_refinement_flags
Ti1 Ti 0.87910(4) 0.07198(4) 0.25945(2) 0.01798(10) Uani 1 1 d .
Cl1 Cl 0.69789(7) -0.06379(6) 0.28895(3) 0.03039(13) Uani 1 1 d .
C1 C 0.9045(2) 0.2327(2) 0.35316(12) 0.0206(4) Uani 1 1 d .
C2 C 1.0696(2) 0.1196(2) 0.33132(12) 0.0203(4) Uani 1 1 d .
C3 C 1.0622(3) -0.0208(2) 0.35917(12) 0.0214(4) Uani 1 1 d .
C4 C 0.8959(3) 0.0032(2) 0.40325(12) 0.0221(4) Uani 1 1 d .
C5 C 0.7981(3) 0.1568(2) 0.39720(12) 0.0212(4) Uani 1 1 d .
C6 C 1.2354(3) 0.1406(3) 0.30090(14) 0.0278(5) Uani 1 1 d .
H6A H 1.2915 0.1355 0.3479 0.042 Uiso 1 1 calc R
H6B H 1.2144 0.2380 0.2730 0.042 Uiso 1 1 calc R
H6C H 1.3083 0.0620 0.2621 0.042 Uiso 1 1 calc R
C7 C 1.2093(3) -0.1669(2) 0.35422(15) 0.0326(5) Uani 1 1 d .
H7A H 1.2996 -0.1617 0.3092 0.049 Uiso 1 1 calc R
H7B H 1.1722 -0.2466 0.3436 0.049 Uiso 1 1 calc R
H7C H 1.2520 -0.1878 0.4066 0.049 Uiso 1 1 calc R
C8 C 0.8411(3) -0.1114(2) 0.45458(13) 0.0298(5) Uani 1 1 d .
H8A H 0.8756 -0.1218 0.5087 0.045 Uiso 1 1 calc R
H8B H 0.8941 -0.2072 0.4267 0.045 Uiso 1 1 calc R
H8C H 0.7176 -0.0803 0.4620 0.045 Uiso 1 1 calc R
C9 C 0.6124(3) 0.2242(2) 0.43254(14) 0.0278(5) Uani 1 1 d .
H9A H 0.5562 0.1569 0.4241 0.042 Uiso 1 1 calc R
H9B H 0.5618 0.3200 0.4047 0.042 Uiso 1 1 calc R
H9C H 0.5982 0.2397 0.4918 0.042 Uiso 1 1 calc R
Si1 Si 0.84190(7) 0.44048(6) 0.35865(4) 0.02211(13) Uani 1 1 d .
C10 C 0.8177(3) 0.2337(2) 0.14577(12) 0.0210(4) Uani 1 1 d .
C11 C 0.7841(3) 0.1049(2) 0.12948(12) 0.0226(4) Uani 1 1 d .
C12 C 0.9372(3) -0.0204(2) 0.12069(12) 0.0247(4) Uani 1 1 d .
C13 C 1.0697(3) 0.0268(2) 0.12946(12) 0.0240(4) Uani 1 1 d .
C14 C 0.9981(3) 0.1832(2) 0.14149(12) 0.0216(4) Uani 1 1 d .
C15 C 0.6160(3) 0.1029(3) 0.11869(14) 0.0309(5) Uani 1 1 d .
H15A H 0.6280 0.0008 0.1090 0.046 Uiso 1 1 calc R
H15B H 0.5782 0.1668 0.0714 0.046 Uiso 1 1 calc R
H15C H 0.5324 0.1398 0.1687 0.046 Uiso 1 1 calc R
C16 C 0.9599(3) -0.1760(3) 0.10156(15) 0.0352(5) Uani 1 1 d .
H16A H 0.9970 -0.1915 0.0420 0.053 Uiso 1 1 calc R
H16B H 0.8521 -0.1908 0.1190 0.053 Uiso 1 1 calc R
H16C H 1.0455 -0.2473 0.1312 0.053 Uiso 1 1 calc R
C17 C 1.2549(3) -0.0692(3) 0.11649(15) 0.0342(5) Uani 1 1 d .
H17A H 1.2694 -0.1679 0.1415 0.051 Uiso 1 1 calc R
H17B H 1.3162 -0.0232 0.1424 0.051 Uiso 1 1 calc R
H17C H 1.2999 -0.0789 0.0571 0.051 Uiso 1 1 calc R
C18 C 1.0983(3) 0.2831(3) 0.13046(14) 0.0290(5) Uani 1 1 d .
H18A H 1.2170 0.2234 0.1335 0.043 Uiso 1 1 calc R
H18B H 1.0522 0.3569 0.1742 0.043 Uiso 1 1 calc R
H18C H 1.0911 0.3342 0.0765 0.043 Uiso 1 1 calc R
Si2 Si 0.66639(7) 0.43215(6) 0.14653(4) 0.02363(14) Uani 1 1 d .
C19 C 0.6617(3) 0.5547(2) 0.30472(14) 0.0287(5) Uani 1 1 d .
H19A H 0.5715 0.5125 0.3198 0.034 Uiso 1 1 calc R
H19B H 0.6149 0.6567 0.3266 0.034 Uiso 1 1 calc R
C20 C 0.7015(3) 0.5664(2) 0.20916(14) 0.0293(5) Uani 1 1 d .
H20A H 0.8218 0.5560 0.1933 0.035 Uiso 1 1 calc R
H20B H 0.6326 0.6683 0.1924 0.035 Uiso 1 1 calc R
C21 C 0.7762(3) 0.4858(2) 0.47135(14) 0.0304(5) Uani 1 1 d .
H21A H 0.7488 0.5923 0.4780 0.046 Uiso 1 1 calc R
H21B H 0.8692 0.4280 0.5008 0.046 Uiso 1 1 calc R
H21C H 0.6764 0.4606 0.4942 0.046 Uiso 1 1 calc R
C22 C 1.0188(3) 0.5106(3) 0.32148(15) 0.0309(5) Uani 1 1 d .
H22A H 1.0653 0.4847 0.2634 0.046 Uiso 1 1 calc R
H22B H 1.1080 0.4647 0.3549 0.046 Uiso 1 1 calc R
H22C H 0.9756 0.6191 0.3267 0.046 Uiso 1 1 calc R
C23 C 0.4416(3) 0.4475(3) 0.18489(16) 0.0346(5) Uani 1 1 d .
H23A H 0.4363 0.3867 0.2354 0.052 Uiso 1 1 calc R
H23B H 0.4008 0.4122 0.1425 0.052 Uiso 1 1 calc R
H23C H 0.3705 0.5517 0.1968 0.052 Uiso 1 1 calc R
C24 C 0.6903(3) 0.5027(3) 0.03704(15) 0.0384(6) Uani 1 1 d .
H24A H 0.6093 0.6049 0.0335 0.058 Uiso 1 1 calc R
H24B H 0.6684 0.4389 0.0014 0.058 Uiso 1 1 calc R
H24C H 0.8058 0.5013 0.0189 0.058 Uiso 1 1 calc R

loop_
_atom_site_aniso_label
_atom_site_aniso_U_11
_atom_site_aniso_U_22
_atom_site_aniso_U_33
_atom_site_aniso_U_23
_atom_site_aniso_U_13
_atom_site_aniso_U_12
Ti1 0.01840(18) 0.01834(18) 0.01730(18) 0.00058(13) -0.00262(13) -0.00727(14)
Cl1 0.0354(3) 0.0368(3) 0.0286(3) 0.0071(2) -0.0088(2) -0.0242(2)
C1 0.0186(9) 0.0227(10) 0.0197(10) -0.0025(8) -0.0032(7) -0.0064(8)
C2 0.0191(10) 0.0230(10) 0.0182(9) -0.0020(8) -0.0040(7) -0.0063(8)
C3 0.0234(10) 0.0204(10) 0.0189(10) -0.0025(8) -0.0062(8) -0.0049(8)
C4 0.0278(11) 0.0219(10) 0.0171(10) -0.0007(8) -0.0046(8) -0.0093(8)
C5 0.0224(10) 0.0218(10) 0.0195(10) -0.0031(8) -0.0017(8) -0.0086(8)
C6 0.0193(10) 0.0338(12) 0.0294(11) -0.0035(9) -0.0036(8) -0.0084(9)
C7 0.0309(12) 0.0254(11) 0.0349(13) -0.0006(9) -0.0091(10) -0.0011(9)
C8 0.0426(13) 0.0293(11) 0.0213(10) 0.0038(9) -0.0058(9) -0.0182(10)
C9 0.0236(11) 0.0274(11) 0.0303(11) -0.0055(9) 0.0034(9) -0.0097(9)
Si1 0.0213(3) 0.0187(3) 0.0262(3) -0.0036(2) -0.0036(2) -0.0067(2)
C10 0.0227(10) 0.0240(10) 0.0171(9) 0.0039(8) -0.0037(8) -0.0103(8)
C11 0.0266(10) 0.0287(11) 0.0162(9) 0.0017(8) -0.0044(8) -0.0143(9)
C12 0.0301(11) 0.0275(11) 0.0176(10) -0.0019(8) -0.0016(8) -0.0128(9)
C13 0.0246(10) 0.0281(11) 0.0173(10) -0.0014(8) 0.0003(8) -0.0092(9)
C14 0.0235(10) 0.0262(10) 0.0166(9) 0.0014(8) -0.0016(8) -0.0119(8)
C15 0.0332(12) 0.0374(12) 0.0291(12) 0.0028(10) -0.0111(9) -0.0189(10)
C16 0.0421(14) 0.0311(12) 0.0321(12) -0.0093(10) -0.0012(10) -0.0137(11)
C17 0.0260(12) 0.0362(13) 0.0325(12) -0.0067(10) 0.0026(9) -0.0047(10)
C18 0.0284(11) 0.0343(12) 0.0274(11) 0.0026(9) -0.0025(9) -0.0170(10)
Si2 0.0222(3) 0.0243(3) 0.0247(3) 0.0066(2) -0.0066(2) -0.0093(2)
C19 0.0272(11) 0.0203(10) 0.0360(12) -0.0025(9) -0.0069(9) -0.0045(9)
C20 0.0310(12) 0.0176(10) 0.0400(13) 0.0069(9) -0.0130(10) -0.0081(9)
C21 0.0333(12) 0.0241(11) 0.0315(12) -0.0089(9) -0.0021(9) -0.0079(9)
C22 0.0325(12) 0.0285(12) 0.0345(12) -0.0065(9) -0.0033(10) -0.0144(10)
C23 0.0249(11) 0.0365(13) 0.0416(14) 0.0005(10) -0.0062(10) -0.0105(10)
C24 0.0400(14) 0.0392(14) 0.0329(13) 0.0139(11) -0.0100(11) -0.0122(11)

loop_
_atom_type_symbol
_atom_type_description
_atom_type_scat_dispersion_real
_atom_type_scat_dispersion_imag
_atom_type_scat_source
C C 0.0033 0.0016 'International Tables Vol C Tables 4.2.6.8 and 6.1.1.4'
H H 0.0000 0.0000 'International Tables Vol C Tables 4.2.6.8 and 6.1.1.4'
Si Si 0.0817 0.0704 'International Tables Vol C Tables 4.2.6.8 and 6.1.1.4'
Ti Ti 0.2776 0.4457 'International Tables Vol C Tables 4.2.6.8 and 6.1.1.4'
Cl Cl 0.1484 0.1585 'International Tables Vol C Tables 4.2.6.8 and 6.1.1.4'

loop_
_geom_angle_atom_site_label_1
_geom_angle_atom_site_label_2
_geom_angle_atom_site_label_3
_geom_angle
C10 Ti1 Cl1 111.07(5)
C10 Ti1 C5 122.39(7)
Cl1 Ti1 C5 90.09(5)
C10 Ti1 C14 35.44(7)
Cl1 Ti1 C14 137.57(5)
C5 Ti1 C14 127.37(7)
C10 Ti1 C1 100.77(7)
Cl1 Ti1 C1 125.04(5)
C5 Ti1 C1 35.16(7)
C14 Ti1 C1 93.20(7)
C10 Ti1 C3 145.12(7)
Cl1 Ti1 C3 103.77(5)
C5 Ti1 C3 57.66(7)
C14 Ti1 C3 112.74(7)
C1 Ti1 C3 58.28(7)
C10 Ti1 C11 35.40(7)
Cl1 Ti1 C11 80.94(5)
C5 Ti1 C11 143.04(7)
C14 Ti1 C11 57.36(7)
C1 Ti1 C11 135.14(7)
C3 Ti1 C11 159.28(7)
C10 Ti1 C2 112.31(7)
Cl1 Ti1 C2 135.30(5)
C5 Ti1 C2 57.50(7)
C14 Ti1 C2 86.25(7)
C1 Ti1 C2 34.98(6)
C3 Ti1 C2 34.41(7)
C11 Ti1 C2 143.57(7)
C10 Ti1 C13 58.89(7)
Cl1 Ti1 C13 116.88(5)
C5 Ti1 C13 151.41(7)
C14 Ti1 C13 34.60(7)
C1 Ti1 C13 117.85(7)
C3 Ti1 C13 103.76(7)
C11 Ti1 C13 57.20(7)
C2 Ti1 C13 94.59(7)
C10 Ti1 C4 156.42(7)
Cl1 Ti1 C4 78.90(5)
C5 Ti1 C4 34.31(7)
C14 Ti1 C4 143.07(7)
C1 Ti1 C4 57.77(7)
C3 Ti1 C4 34.40(7)
C11 Ti1 C4 159.56(7)
C2 Ti1 C4 56.83(7)
C13 Ti1 C4 137.06(7)
C10 Ti1 C12 58.38(7)
Cl1 Ti1 C12 84.65(5)
C5 Ti1 C12 174.43(7)
C14 Ti1 C12 56.94(7)
C1 Ti1 C12 149.81(7)
C3 Ti1 C12 125.44(7)
C11 Ti1 C12 34.11(7)
C2 Ti1 C12 127.89(7)
C13 Ti1 C12 34.16(7)
C4 Ti1 C12 145.19(7)
C5 C1 C2 105.94(17)
C5 C1 Si1 121.80(14)
C2 C1 Si1 129.49(15)
C5 C1 Ti1 71.88(11)
C2 C1 Ti1 73.08(11)
Si1 C1 Ti1 134.36(10)
C3 C2 C1 108.99(17)
C3 C2 C6 121.94(18)
C1 C2 C6 127.88(18)
C3 C2 Ti1 72.30(11)
C1 C2 Ti1 71.93(11)
C6 C2 Ti1 131.68(14)
C2 C3 C4 107.88(17)
C2 C3 C7 126.23(19)
C4 C3 C7 125.34(19)
C2 C3 Ti1 73.29(11)
C4 C3 Ti1 74.14(11)
C7 C3 Ti1 125.03(14)
C5 C4 C3 107.94(18)
C5 C4 C8 126.26(19)
C3 C4 C8 125.47(19)
C5 C4 Ti1 70.86(11)
C3 C4 Ti1 71.46(11)
C8 C4 Ti1 128.39(14)
C4 C5 C1 109.09(17)
C4 C5 C9 123.64(19)
C1 C5 C9 127.28(18)
C4 C5 Ti1 74.83(11)
C1 C5 Ti1 72.96(11)
C9 C5 Ti1 118.66(14)
C2 C6 H6A 109.5
C2 C6 H6B 109.5
H6A C6 H6B 109.5
C2 C6 H6C 109.5
H6A C6 H6C 109.5
H6B C6 H6C 109.5
C3 C7 H7A 109.5
C3 C7 H7B 109.5
H7A C7 H7B 109.5
C3 C7 H7C 109.5
H7A C7 H7C 109.5
H7B C7 H7C 109.5
C4 C8 H8A 109.5
C4 C8 H8B 109.5
H8A C8 H8B 109.5
C4 C8 H8C 109.5
H8A C8 H8C 109.5
H8B C8 H8C 109.5
C5 C9 H9A 109.5
C5 C9 H9B 109.5
H9A C9 H9B 109.5
C5 C9 H9C 109.5
H9A C9 H9C 109.5
H9B C9 H9C 109.5
C19 Si1 C22 107.30(11)
C19 Si1 C21 108.04(10)
C22 Si1 C21 104.69(10)
C19 Si1 C1 115.18(9)
C22 Si1 C1 114.83(10)
C21 Si1 C1 106.10(9)
C14 C10 C11 105.59(17)
C14 C10 Si2 126.65(15)
C11 C10 Si2 126.26(15)
C14 C10 Ti1 73.83(11)
C11 C10 Ti1 74.36(11)
Si2 C10 Ti1 127.62(10)
C12 C11 C10 109.10(18)
C12 C11 C15 124.60(19)
C10 C11 C15 126.23(19)
C12 C11 Ti1 74.10(11)
C10 C11 Ti1 70.24(11)
C15 C11 Ti1 124.36(14)
C11 C12 C13 108.32(18)
C11 C12 C16 126.6(2)
C13 C12 C16 125.0(2)
C11 C12 Ti1 71.79(11)
C13 C12 Ti1 71.95(11)
C16 C12 Ti1 124.15(15)
C12 C13 C14 107.62(18)
C12 C13 C17 125.24(19)
C14 C13 C17 126.6(2)
C12 C13 Ti1 73.89(12)
C14 C13 Ti1 72.00(11)
C17 C13 Ti1 126.00(15)
C13 C14 C10 109.19(18)
C13 C14 C18 124.47(19)
C10 C14 C18 124.78(19)
C13 C14 Ti1 73.40(11)
C10 C14 Ti1 70.73(11)
C18 C14 Ti1 133.36(14)
C11 C15 H15A 109.5
C11 C15 H15B 109.5
H15A C15 H15B 109.5
C11 C15 H15C 109.5
H15A C15 H15C 109.5
H15B C15 H15C 109.5
C12 C16 H16A 109.5
C12 C16 H16B 109.5
H16A C16 H16B 109.5
C12 C16 H16C 109.5
H16A C16 H16C 109.5
H16B C16 H16C 109.5
C13 C17 H17A 109.5
C13 C17 H17B 109.5
H17A C17 H17B 109.5
C13 C17 H17C 109.5
H17A C17 H17C 109.5
H17B C17 H17C 109.5
C14 C18 H18A 109.5
C14 C18 H18B 109.5
H18A C18 H18B 109.5
C14 C18 H18C 109.5
H18A C18 H18C 109.5
H18B C18 H18C 109.5
C24 Si2 C20 105.73(11)
C24 Si2 C23 110.06(11)
C20 Si2 C23 105.42(11)
C24 Si2 C10 106.18(10)
C20 Si2 C10 117.36(9)
C23 Si2 C10 111.86(10)
C20 C19 Si1 116.99(15)
C20 C19 H19A 108.0
Si1 C19 H19A 108.0
C20 C19 H19B 108.0
Si1 C19 H19B 108.0
H19A C19 H19B 107.3
C19 C20 Si2 118.71(15)
C19 C20 H20A 107.6
Si2 C20 H20A 107.6
C19 C20 H20B 107.6
Si2 C20 H20B 107.6
H20A C20 H20B 107.1
Si1 C21 H21A 109.5
Si1 C21 H21B 109.5
H21A C21 H21B 109.5
Si1 C21 H21C 109.5
H21A C21 H21C 109.5
H21B C21 H21C 109.5
Si1 C22 H22A 109.5
Si1 C22 H22B 109.5
H22A C22 H22B 109.5
Si1 C22 H22C 109.5
H22A C22 H22C 109.5
H22B C22 H22C 109.5
Si2 C23 H23A 109.5
Si2 C23 H23B 109.5
H23A C23 H23B 109.5
Si2 C23 H23C 109.5
H23A C23 H23C 109.5
H23B C23 H23C 109.5
Si2 C24 H24A 109.5
Si2 C24 H24B 109.5
H24A C24 H24B 109.5
Si2 C24 H24C 109.5
H24A C24 H24C 109.5
H24B C24 H24C 109.5

loop_
_geom_bond_atom_site_label_1
_geom_bond_atom_site_label_2
_geom_bond_distance
Ti1 C10 2.3420(19)
Ti1 Cl1 2.3558(6)
Ti1 C5 2.3713(19)
Ti1 C14 2.383(2)
Ti1 C1 2.3855(19)
Ti1 C3 2.3878(19)
Ti1 C11 2.396(2)
Ti1 C2 2.4006(19)
Ti1 C13 2.401(2)
Ti1 C4 2.423(2)
Ti1 C12 2.426(2)
C1 C5 1.437(3)
C1 C2 1.439(3)
C1 Si1 1.884(2)
C2 C3 1.416(3)
C2 C6 1.506(3)
C3 C4 1.423(3)
C3 C7 1.504(3)
C4 C5 1.415(3)
C4 C8 1.497(3)
C5 C9 1.505(3)
C6 H6A 0.9800
C6 H6B 0.9800
C6 H6C 0.9800
C7 H7A 0.9800
C7 H7B 0.9800
C7 H7C 0.9800
C8 H8A 0.9800
C8 H8B 0.9800
C8 H8C 0.9800
C9 H9A 0.9800
C9 H9B 0.9800
C9 H9C 0.9800
Si1 C19 1.875(2)
Si1 C22 1.875(2)
Si1 C21 1.878(2)
C10 C14 1.438(3)
C10 C11 1.441(3)
C10 Si2 1.877(2)
C11 C12 1.415(3)
C11 C15 1.505(3)
C12 C13 1.418(3)
C12 C16 1.500(3)
C13 C14 1.423(3)
C13 C17 1.504(3)
C14 C18 1.501(3)
C15 H15A 0.9800
C15 H15B 0.9800
C15 H15C 0.9800
C16 H16A 0.9800
C16 H16B 0.9800
C16 H16C 0.9800
C17 H17A 0.9800
C17 H17B 0.9800
C17 H17C 0.9800
C18 H18A 0.9800
C18 H18B 0.9800
C18 H18C 0.9800
Si2 C24 1.873(2)
Si2 C20 1.875(2)
Si2 C23 1.876(2)
C19 C20 1.550(3)
C19 H19A 0.9900
C19 H19B 0.9900
C20 H20A 0.9900
C20 H20B 0.9900
C21 H21A 0.9800
C21 H21B 0.9800
C21 H21C 0.9800
C22 H22A 0.9800
C22 H22B 0.9800
C22 H22C 0.9800
C23 H23A 0.9800
C23 H23B 0.9800
C23 H23C 0.9800
C24 H24A 0.9800
C24 H24B 0.9800
C24 H24C 0.9800

loop_
_geom_torsion_atom_site_label_1
_geom_torsion_atom_site_label_2
_geom_torsion_atom_site_label_3
_geom_torsion_atom_site_label_4
_geom_torsion
C10 Ti1 C1 C5 132.60(12)
Cl1 Ti1 C1 C5 7.13(13)
C14 Ti1 C1 C5 167.51(12)
C3 Ti1 C1 C5 -77.61(12)
C11 Ti1 C1 C5 122.72(13)
C2 Ti1 C1 C5 -113.68(16)
C13 Ti1 C1 C5 -167.03(11)
C4 Ti1 C1 C5 -36.81(11)
C12 Ti1 C1 C5 175.35(13)
C10 Ti1 C1 C2 -113.72(12)
Cl1 Ti1 C1 C2 120.80(11)
C5 Ti1 C1 C2 113.68(16)
C14 Ti1 C1 C2 -78.81(12)
C3 Ti1 C1 C2 36.07(11)
C11 Ti1 C1 C2 -123.60(12)
C13 Ti1 C1 C2 -53.35(13)
C4 Ti1 C1 C2 76.87(12)
C12 Ti1 C1 C2 -70.97(18)
C10 Ti1 C1 Si1 15.50(15)
Cl1 Ti1 C1 Si1 -109.97(13)
C5 Ti1 C1 Si1 -117.10(19)
C14 Ti1 C1 Si1 50.41(14)
C3 Ti1 C1 Si1 165.29(17)
C11 Ti1 C1 Si1 5.62(19)
C2 Ti1 C1 Si1 129.2(2)
C13 Ti1 C1 Si1 75.88(15)
C4 Ti1 C1 Si1 -153.91(17)
C12 Ti1 C1 Si1 58.3(2)
C5 C1 C2 C3 1.6(2)
Si1 C1 C2 C3 162.64(15)
Ti1 C1 C2 C3 -63.23(14)
C5 C1 C2 C6 -165.92(19)
Si1 C1 C2 C6 -4.9(3)
Ti1 C1 C2 C6 129.2(2)
C5 C1 C2 Ti1 64.85(13)
Si1 C1 C2 Ti1 -134.13(17)
C10 Ti1 C2 C3 -165.94(11)
Cl1 Ti1 C2 C3 28.77(14)
C5 Ti1 C2 C3 78.90(12)
C14 Ti1 C2 C3 -141.38(12)
C1 Ti1 C2 C3 117.60(17)
C11 Ti1 C2 C3 -144.02(13)
C13 Ti1 C2 C3 -107.77(12)
C4 Ti1 C2 C3 37.81(11)
C12 Ti1 C2 C3 -99.43(13)
C10 Ti1 C2 C1 76.46(12)
Cl1 Ti1 C2 C1 -88.83(12)
C5 Ti1 C2 C1 -38.70(11)
C14 Ti1 C2 C1 101.02(12)
C3 Ti1 C2 C1 -117.60(17)
C11 Ti1 C2 C1 98.38(15)
C13 Ti1 C2 C1 134.63(12)
C4 Ti1 C2 C1 -79.80(12)
C12 Ti1 C2 C1 142.96(12)
C10 Ti1 C2 C6 -48.6(2)
Cl1 Ti1 C2 C6 146.12(16)
C5 Ti1 C2 C6 -163.8(2)
C14 Ti1 C2 C6 -24.04(19)
C1 Ti1 C2 C6 -125.1(2)
C3 Ti1 C2 C6 117.3(2)
C11 Ti1 C2 C6 -26.7(2)
C13 Ti1 C2 C6 9.58(19)
C4 Ti1 C2 C6 155.2(2)
C12 Ti1 C2 C6 17.9(2)
C1 C2 C3 C4 -3.6(2)
C6 C2 C3 C4 164.79(18)
Ti1 C2 C3 C4 -66.64(13)
C1 C2 C3 C7 -175.47(19)
C6 C2 C3 C7 -7.0(3)
Ti1 C2 C3 C7 121.5(2)
C1 C2 C3 Ti1 62.99(13)
C6 C2 C3 Ti1 -128.57(18)
C10 Ti1 C3 C2 23.14(18)
Cl1 Ti1 C3 C2 -159.60(10)
C5 Ti1 C3 C2 -78.42(12)
C14 Ti1 C3 C2 42.48(13)
C1 Ti1 C3 C2 -36.68(11)
C11 Ti1 C3 C2 99.5(2)
C13 Ti1 C3 C2 77.77(12)
C4 Ti1 C3 C2 -114.73(16)
C12 Ti1 C3 C2 107.16(12)
C10 Ti1 C3 C4 137.88(13)
Cl1 Ti1 C3 C4 -44.86(11)
C5 Ti1 C3 C4 36.32(11)
C14 Ti1 C3 C4 157.22(11)
C1 Ti1 C3 C4 78.06(12)
C11 Ti1 C3 C4 -145.79(19)
C2 Ti1 C3 C4 114.73(16)
C13 Ti1 C3 C4 -167.49(12)
C12 Ti1 C3 C4 -138.11(12)
C10 Ti1 C3 C7 -99.8(2)
Cl1 Ti1 C3 C7 77.50(18)
C5 Ti1 C3 C7 158.7(2)
C14 Ti1 C3 C7 -80.42(19)
C1 Ti1 C3 C7 -159.6(2)
C11 Ti1 C3 C7 -23.4(3)
C2 Ti1 C3 C7 -122.9(2)
C13 Ti1 C3 C7 -45.13(19)
C4 Ti1 C3 C7 122.4(2)
C12 Ti1 C3 C7 -15.7(2)
C2 C3 C4 C5 4.2(2)
C7 C3 C4 C5 176.16(19)
Ti1 C3 C4 C5 -61.83(14)
C2 C3 C4 C8 -169.51(19)
C7 C3 C4 C8 2.4(3)
Ti1 C3 C4 C8 124.42(19)
C2 C3 C4 Ti1 66.07(13)
C7 C3 C4 Ti1 -122.0(2)
C10 Ti1 C4 C5 10.9(2)
Cl1 Ti1 C4 C5 -106.88(12)
C14 Ti1 C4 C5 80.94(16)
C1 Ti1 C4 C5 37.74(11)
C3 Ti1 C4 C5 117.41(17)
C11 Ti1 C4 C5 -97.3(2)
C2 Ti1 C4 C5 79.59(13)
C13 Ti1 C4 C5 135.39(13)
C12 Ti1 C4 C5 -170.22(13)
C10 Ti1 C4 C3 -106.49(19)
Cl1 Ti1 C4 C3 135.72(11)
C5 Ti1 C4 C3 -117.41(17)
C14 Ti1 C4 C3 -36.47(17)
C1 Ti1 C4 C3 -79.66(12)
C11 Ti1 C4 C3 145.29(19)
C2 Ti1 C4 C3 -37.82(11)
C13 Ti1 C4 C3 17.98(16)
C12 Ti1 C4 C3 72.37(17)
C10 Ti1 C4 C8 132.5(2)
Cl1 Ti1 C4 C8 14.71(18)
C5 Ti1 C4 C8 121.6(2)
C14 Ti1 C4 C8 -157.48(17)
C1 Ti1 C4 C8 159.3(2)
C3 Ti1 C4 C8 -121.0(2)
C11 Ti1 C4 C8 24.3(3)
C2 Ti1 C4 C8 -158.8(2)
C13 Ti1 C4 C8 -103.0(2)
C12 Ti1 C4 C8 -48.6(2)
C3 C4 C5 C1 -3.3(2)
C8 C4 C5 C1 170.43(19)
Ti1 C4 C5 C1 -65.47(14)
C3 C4 C5 C9 176.82(18)
C8 C4 C5 C9 -9.5(3)
Ti1 C4 C5 C9 114.61(19)
C3 C4 C5 Ti1 62.21(13)
C8 C4 C5 Ti1 -124.1(2)
C2 C1 C5 C4 1.0(2)
Si1 C1 C5 C4 -161.80(14)
Ti1 C1 C5 C4 66.70(14)
C2 C1 C5 C9 -179.07(19)
Si1 C1 C5 C9 18.1(3)
Ti1 C1 C5 C9 -113.4(2)
C2 C1 C5 Ti1 -65.68(13)
Si1 C1 C5 Ti1 131.50(14)
C10 Ti1 C5 C4 -174.85(11)
Cl1 Ti1 C5 C4 69.89(11)
C14 Ti1 C5 C4 -131.71(12)
C1 Ti1 C5 C4 -115.94(17)
C3 Ti1 C5 C4 -36.42(12)
C11 Ti1 C5 C4 144.83(13)
C2 Ti1 C5 C4 -77.44(13)
C13 Ti1 C5 C4 -91.43(18)
C10 Ti1 C5 C1 -58.91(13)
Cl1 Ti1 C5 C1 -174.17(11)
C14 Ti1 C5 C1 -15.76(15)
C3 Ti1 C5 C1 79.53(12)
C11 Ti1 C5 C1 -99.23(15)
C2 Ti1 C5 C1 38.50(11)
C13 Ti1 C5 C1 24.5(2)
C4 Ti1 C5 C1 115.94(17)
C10 Ti1 C5 C9 64.76(17)
Cl1 Ti1 C5 C9 -50.50(15)
C14 Ti1 C5 C9 107.90(16)
C1 Ti1 C5 C9 123.7(2)
C3 Ti1 C5 C9 -156.80(18)
C11 Ti1 C5 C9 24.4(2)
C2 Ti1 C5 C9 162.17(18)
C13 Ti1 C5 C9 148.18(16)
C4 Ti1 C5 C9 -120.4(2)
C5 C1 Si1 C19 -70.35(19)
C2 C1 Si1 C19 131.24(18)
Ti1 C1 Si1 C19 25.07(17)
C5 C1 Si1 C22 164.22(16)
C2 C1 Si1 C22 5.8(2)
Ti1 C1 Si1 C22 -100.35(15)
C5 C1 Si1 C21 49.11(18)
C2 C1 Si1 C21 -109.30(19)
Ti1 C1 Si1 C21 144.53(14)
Cl1 Ti1 C10 C14 -145.36(10)
C5 Ti1 C10 C14 110.38(12)
C1 Ti1 C10 C14 80.24(12)
C3 Ti1 C10 C14 31.78(18)
C11 Ti1 C10 C14 -111.82(17)
C2 Ti1 C10 C14 45.68(13)
C13 Ti1 C10 C14 -35.89(11)
C4 Ti1 C10 C14 103.11(19)
C12 Ti1 C10 C14 -76.13(12)
Cl1 Ti1 C10 C11 -33.54(12)
C5 Ti1 C10 C11 -137.80(12)
C14 Ti1 C10 C11 111.82(17)
C1 Ti1 C10 C11 -167.94(12)
C3 Ti1 C10 C11 143.60(13)
C2 Ti1 C10 C11 157.49(11)
C13 Ti1 C10 C11 75.93(12)
C4 Ti1 C10 C11 -145.07(17)
C12 Ti1 C10 C11 35.69(11)
Cl1 Ti1 C10 Si2 90.49(12)
C5 Ti1 C10 Si2 -13.77(16)
C14 Ti1 C10 Si2 -124.14(19)
C1 Ti1 C10 Si2 -43.90(13)
C3 Ti1 C10 Si2 -92.36(16)
C11 Ti1 C10 Si2 124.04(19)
C2 Ti1 C10 Si2 -78.47(13)
C13 Ti1 C10 Si2 -160.04(16)
C4 Ti1 C10 Si2 -21.0(3)
C12 Ti1 C10 Si2 159.73(16)
C14 C10 C11 C12 3.4(2)
Si2 C10 C11 C12 170.12(15)
Ti1 C10 C11 C12 -64.38(14)
C14 C10 C11 C15 -173.53(19)
Si2 C10 C11 C15 -6.8(3)
Ti1 C10 C11 C15 118.7(2)
C14 C10 C11 Ti1 67.77(13)
Si2 C10 C11 Ti1 -125.51(16)
C10 Ti1 C11 C12 117.63(17)
Cl1 Ti1 C11 C12 -93.84(12)
C5 Ti1 C11 C12 -171.76(12)
C14 Ti1 C11 C12 77.90(13)
C1 Ti1 C11 C12 134.55(12)
C3 Ti1 C11 C12 11.2(3)
C2 Ti1 C11 C12 81.03(16)
C13 Ti1 C11 C12 36.50(12)
C4 Ti1 C11 C12 -103.4(2)
Cl1 Ti1 C11 C10 148.52(12)
C5 Ti1 C11 C10 70.61(16)
C14 Ti1 C11 C10 -39.73(11)
C1 Ti1 C11 C10 16.92(16)
C3 Ti1 C11 C10 -106.4(2)
C2 Ti1 C11 C10 -36.60(18)
C13 Ti1 C11 C10 -81.13(13)
C4 Ti1 C11 C10 139.02(19)
C12 Ti1 C11 C10 -117.63(17)
C10 Ti1 C11 C15 -121.0(2)
Cl1 Ti1 C11 C15 27.52(17)
C5 Ti1 C11 C15 -50.4(2)
C14 Ti1 C11 C15 -160.7(2)
C1 Ti1 C11 C15 -104.08(18)
C3 Ti1 C11 C15 132.6(2)
C2 Ti1 C11 C15 -157.61(16)
C13 Ti1 C11 C15 157.9(2)
C4 Ti1 C11 C15 18.0(3)
C12 Ti1 C11 C15 121.4(2)
C10 C11 C12 C13 -1.2(2)
C15 C11 C12 C13 175.81(19)
Ti1 C11 C12 C13 -63.10(14)
C10 C11 C12 C16 -178.6(2)
C15 C11 C12 C16 -1.6(3)
Ti1 C11 C12 C16 119.5(2)
C10 C11 C12 Ti1 61.93(14)
C15 C11 C12 Ti1 -121.1(2)
C10 Ti1 C12 C11 -37.06(12)
Cl1 Ti1 C12 C11 81.74(11)
C14 Ti1 C12 C11 -79.25(13)
C1 Ti1 C12 C11 -88.61(17)
C3 Ti1 C12 C11 -175.16(11)
C2 Ti1 C12 C11 -131.99(12)
C13 Ti1 C12 C11 -117.08(18)
C4 Ti1 C12 C11 143.47(13)
C10 Ti1 C12 C13 80.02(13)
Cl1 Ti1 C12 C13 -161.19(12)
C14 Ti1 C12 C13 37.83(12)
C1 Ti1 C12 C13 28.5(2)
C3 Ti1 C12 C13 -58.08(15)
C11 Ti1 C12 C13 117.08(18)
C2 Ti1 C12 C13 -14.91(16)
C4 Ti1 C12 C13 -99.45(16)
C10 Ti1 C12 C16 -159.5(2)
Cl1 Ti1 C12 C16 -40.69(18)
C14 Ti1 C12 C16 158.3(2)
C1 Ti1 C12 C16 148.97(17)
C3 Ti1 C12 C16 62.4(2)
C11 Ti1 C12 C16 -122.4(2)
C2 Ti1 C12 C16 105.59(19)
C13 Ti1 C12 C16 120.5(2)
C4 Ti1 C12 C16 21.1(3)
C11 C12 C13 C14 -1.6(2)
C16 C12 C13 C14 175.91(19)
Ti1 C12 C13 C14 -64.58(14)
C11 C12 C13 C17 -174.0(2)
C16 C12 C13 C17 3.5(3)
Ti1 C12 C13 C17 123.0(2)
C11 C12 C13 Ti1 62.99(14)
C16 C12 C13 Ti1 -119.5(2)
C10 Ti1 C13 C12 -78.40(13)
Cl1 Ti1 C13 C12 21.10(14)
C5 Ti1 C13 C12 -179.94(14)
C14 Ti1 C13 C12 -115.16(18)
C1 Ti1 C13 C12 -164.27(12)
C3 Ti1 C13 C12 134.60(12)
C11 Ti1 C13 C12 -36.45(12)
C2 Ti1 C13 C12 168.25(12)
C4 Ti1 C13 C12 124.25(13)
C10 Ti1 C13 C14 36.77(11)
Cl1 Ti1 C13 C14 136.26(11)
C5 Ti1 C13 C14 -64.78(19)
C1 Ti1 C13 C14 -49.11(14)
C3 Ti1 C13 C14 -110.23(12)
C11 Ti1 C13 C14 78.72(13)
C2 Ti1 C13 C14 -76.59(12)
C4 Ti1 C13 C14 -120.58(13)
C12 Ti1 C13 C14 115.16(18)
C10 Ti1 C13 C17 159.4(2)
Cl1 Ti1 C13 C17 -101.08(18)
C5 Ti1 C13 C17 57.9(3)
C14 Ti1 C13 C17 122.7(2)
C1 Ti1 C13 C17 73.6(2)
C3 Ti1 C13 C17 12.4(2)
C11 Ti1 C13 C17 -158.6(2)
C2 Ti1 C13 C17 46.07(19)
C4 Ti1 C13 C17 2.1(2)
C12 Ti1 C13 C17 -122.2(2)
C12 C13 C14 C10 3.8(2)
C17 C13 C14 C10 176.03(19)
Ti1 C13 C14 C10 -62.07(14)
C12 C13 C14 C18 -162.53(19)
C17 C13 C14 C18 9.7(3)
Ti1 C13 C14 C18 131.6(2)
C12 C13 C14 Ti1 65.83(14)
C17 C13 C14 Ti1 -121.9(2)
C11 C10 C14 C13 -4.4(2)
Si2 C10 C14 C13 -171.04(14)
Ti1 C10 C14 C13 63.76(14)
C11 C10 C14 C18 161.85(19)
Si2 C10 C14 C18 -4.8(3)
Ti1 C10 C14 C18 -130.00(19)
C11 C10 C14 Ti1 -68.14(13)
Si2 C10 C14 Ti1 125.20(16)
C10 Ti1 C14 C13 -117.88(17)
Cl1 Ti1 C14 C13 -66.06(14)
C5 Ti1 C14 C13 146.99(12)
C1 Ti1 C14 C13 137.98(12)
C3 Ti1 C14 C13 81.18(13)
C11 Ti1 C14 C13 -78.19(13)
C2 Ti1 C14 C13 103.67(12)
C4 Ti1 C14 C13 102.53(15)
C12 Ti1 C14 C13 -37.33(12)
Cl1 Ti1 C14 C10 51.82(14)
C5 Ti1 C14 C10 -95.13(13)
C1 Ti1 C14 C10 -104.14(12)
C3 Ti1 C14 C10 -160.94(11)
C11 Ti1 C14 C10 39.69(11)
C2 Ti1 C14 C10 -138.45(12)
C13 Ti1 C14 C10 117.88(17)
C4 Ti1 C14 C10 -139.58(13)
C12 Ti1 C14 C10 80.55(12)
C10 Ti1 C14 C18 120.1(2)
Cl1 Ti1 C14 C18 171.88(16)
C5 Ti1 C14 C18 24.9(2)
C1 Ti1 C14 C18 15.9(2)
C3 Ti1 C14 C18 -40.9(2)
C11 Ti1 C14 C18 159.8(2)
C2 Ti1 C14 C18 -18.4(2)
C13 Ti1 C14 C18 -122.1(3)
C4 Ti1 C14 C18 -19.5(3)
C12 Ti1 C14 C18 -159.4(2)
C14 C10 Si2 C24 77.47(19)
C11 C10 Si2 C24 -86.52(19)
Ti1 C10 Si2 C24 175.25(13)
C14 C10 Si2 C20 -40.4(2)
C11 C10 Si2 C20 155.58(17)
Ti1 C10 Si2 C20 57.35(16)
C14 C10 Si2 C23 -162.44(17)
C11 C10 Si2 C23 33.6(2)
Ti1 C10 Si2 C23 -64.67(15)
C22 Si1 C19 C20 52.58(18)
C21 Si1 C19 C20 164.97(16)
C1 Si1 C19 C20 -76.65(18)
Si1 C19 C20 Si2 93.94(18)
C24 Si2 C20 C19 170.09(16)
C23 Si2 C20 C19 53.51(18)
C10 Si2 C20 C19 -71.77(19)
